data_4340518
loop_
_publ_author_name
'Lin, Xinsong'
'Tabassum, Danisa'
'Rudyk, Brent W.'
'Mar, Arthur'

_publ_section_title
;
 Manganese-Substituted Rare-Earth Zinc Arsenides RE1-yMnxZn2-xAs2 (RE =
 Eu-Lu) and RE2-yMnxZn4-xAs4 (RE = La-Nd, Sm, Gd).
;
_journal_issue 16
_journal_name_full 'Inorganic chemistry'
_journal_page_first 8431
_journal_page_last 8441
_journal_paper_doi 10.1021/ic501053v
_journal_volume 53
_journal_year 2014
_chemical_formula_structural 'Lu0.40 Mn0.20 Zn1.80 As2'
_chemical_formula_sum 'As2 Lu0.4 Mn0.2 Zn1.8'
_chemical_formula_weight 348.48
_chemical_name_common 'lutetium manganese zinc arsenide (0.4/0.2/1.8/2)'
_chemical_name_systematic 'lutetium manganese zinc arsenide (0.4/0.2/1.8/2)'
_space_group_IT_number 164
_symmetry_cell_setting trigonal
_symmetry_space_group_name_Hall '-P 3 2"'
_symmetry_space_group_name_H-M 'P -3 m 1'
_atom_sites_solution_primary direct
_atom_sites_solution_secondary difmap
_audit_creation_method SHELXL-97
_cell_angle_alpha 90.00
_cell_angle_beta 90.00
_cell_angle_gamma 120.00
_cell_formula_units_Z 1
_cell_length_a 4.0932(9)
_cell_length_b 4.0932(9)
_cell_length_c 6.6433(14)
_cell_measurement_reflns_used 602
_cell_measurement_temperature 296(2)
_cell_measurement_theta_max 27.50
_cell_measurement_theta_min 5.75
_cell_volume 96.39(4)
_computing_cell_refinement 'Bruker SAINT 7.68A (Bruker, 2009)'
_computing_data_collection 'Bruker SMART 5.054 (Bruker, 1999)'
_computing_data_reduction 'Bruker SAINT 7.68A'
_computing_molecular_graphics 'ATOMS 5.1 (Dowty, 1999)'
_computing_publication_material 'Bruker SHELXTL 6.12'
_computing_structure_refinement 'Bruker SHELXTL 6.12'
_computing_structure_solution 'Bruker SHELXTL 6.12'
_diffrn_ambient_temperature 296(2)
_diffrn_measured_fraction_theta_full 0.977
_diffrn_measured_fraction_theta_max 0.977
_diffrn_measurement_device_type 'Bruker PLATFORM/SMART APEX II CCD'
_diffrn_measurement_method '\w scans'
_diffrn_radiation_monochromator graphite
_diffrn_radiation_source 'fine-focus sealed tube'
_diffrn_radiation_type MoK\a
_diffrn_radiation_wavelength 0.71073
_diffrn_reflns_av_R_equivalents 0.0360
_diffrn_reflns_av_sigmaI/netI 0.0173
_diffrn_reflns_limit_h_max 6
_diffrn_reflns_limit_h_min -6
_diffrn_reflns_limit_k_max 6
_diffrn_reflns_limit_k_min -6
_diffrn_reflns_limit_l_max 9
_diffrn_reflns_limit_l_min -10
_diffrn_reflns_number 1345
_diffrn_reflns_theta_full 33.03
_diffrn_reflns_theta_max 33.03
_diffrn_reflns_theta_min 3.07
_exptl_absorpt_coefficient_mu 38.750
_exptl_absorpt_correction_T_max 0.4815
_exptl_absorpt_correction_T_min 0.3921
_exptl_absorpt_correction_type numerical
_exptl_absorpt_process_details 'Bruker SHELXTL 6.12 (Sheldrick, 2001)'
_exptl_crystal_colour black
_exptl_crystal_density_diffrn 6.003
_exptl_crystal_density_method 'not measured'
_exptl_crystal_description irregular
_exptl_crystal_F_000 153
_exptl_crystal_size_max 0.04
_exptl_crystal_size_mid 0.03
_exptl_crystal_size_min 0.03
_refine_diff_density_max 0.717
_refine_diff_density_min -1.323
_refine_diff_density_rms 0.205
_refine_ls_extinction_coef 0.026(6)
_refine_ls_extinction_expression Fc^*^=kFc[1+0.001xFc^2^\l^3^/sin(2\q)]^-1/4^
_refine_ls_extinction_method SHELXL
_refine_ls_goodness_of_fit_ref 1.117
_refine_ls_matrix_type full
_refine_ls_number_parameters 15
_refine_ls_number_reflns 168
_refine_ls_number_restraints 0
_refine_ls_restrained_S_all 1.117
_refine_ls_R_factor_all 0.0249
_refine_ls_R_factor_gt 0.0213
_refine_ls_shift/su_max 0.000
_refine_ls_shift/su_mean 0.000
_refine_ls_structure_factor_coef Fsqd
_refine_ls_weighting_details 'calc w=1/[\s^2^(Fo^2^)+(0.0300P)^2^+0.0000P] where P=(Fo^2^+2Fc^2^)/3'
_refine_ls_weighting_scheme calc
_refine_ls_wR_factor_gt 0.0487
_refine_ls_wR_factor_ref 0.0502
_reflns_number_gt 149
_reflns_number_total 168
_reflns_threshold_expression I>2\s(I)
_cod_data_source_file ic501053v_si_002.cif
_cod_data_source_block Lu(Mn,Zn)2As2
_cod_depositor_comments 'Adding full bibliography for 4340510--4340524.cif.'
_cod_original_formula_sum 'As2 Lu0.40 Mn0.20 Zn1.80'
_cod_database_code 4340518

loop_
_symmetry_equiv_pos_as_xyz
'x, y, z'
'-y, x-y, z'
'-x+y, -x, z'
'y, x, -z'
'x-y, -y, -z'
'-x, -x+y, -z'
'-x, -y, -z'
'y, -x+y, -z'
'x-y, x, -z'
'-y, -x, z'
'-x+y, y, z'
'x, x-y, z'

loop_
_atom_site_label
_atom_site_type_symbol
_atom_site_fract_x
_atom_site_fract_y
_atom_site_fract_z
_atom_site_U_iso_or_equiv
_atom_site_adp_type
_atom_site_occupancy
_atom_site_symmetry_multiplicity
_atom_site_calc_flag
_atom_site_refinement_flags
Lu Lu 0.0000 0.0000 0.0000 0.0213(3) Uani 0.419(3) 12 d SP
Zn Zn 0.3333 0.6667 0.62957(16) 0.0202(3) Uani 0.902(4) 6 d SP
Mn Mn 0.3333 0.6667 0.836(6) 0.076(9) Uani 0.098(4) 6 d SP
As As 0.3333 0.6667 0.23669(10) 0.0139(2) Uani 1 6 d S

loop_
_atom_site_aniso_label
_atom_site_aniso_U_11
_atom_site_aniso_U_22
_atom_site_aniso_U_33
_atom_site_aniso_U_23
_atom_site_aniso_U_13
_atom_site_aniso_U_12
Lu 0.0222(4) 0.0222(4) 0.0194(5) 0.000 0.000 0.0111(2)
Zn 0.0179(4) 0.0179(4) 0.0248(5) 0.000 0.000 0.00893(18)
Mn 0.053(8) 0.053(8) 0.12(3) 0.000 0.000 0.026(4)
As 0.0133(3) 0.0133(3) 0.0151(4) 0.000 0.000 0.00664(13)

loop_
_atom_type_symbol
_atom_type_description
_atom_type_scat_dispersion_real
_atom_type_scat_dispersion_imag
_atom_type_scat_source
Mn Mn 0.3368 0.7283 'International Tables Vol C Tables 4.2.6.8 and 6.1.1.4'
Zn Zn 0.2839 1.4301 'International Tables Vol C Tables 4.2.6.8 and 6.1.1.4'
As As 0.0499 2.0058 'International Tables Vol C Tables 4.2.6.8 and 6.1.1.4'
Lu Lu -0.4720 5.8584 'International Tables Vol C Tables 4.2.6.8 and 6.1.1.4'

loop_
_geom_angle_atom_site_label_1
_geom_angle_atom_site_label_2
_geom_angle_atom_site_label_3
_geom_angle
_geom_angle_site_symmetry_1
_geom_angle_site_symmetry_3
Mn Lu Mn 180.0(15) 7_666 1_444
Mn Lu Mn 103.7(9) 7_666 7_556
Mn Lu Mn 76.3(9) 1_444 7_556
Mn Lu Mn 76.3(9) 7_666 1_554
Mn Lu Mn 103.7(9) 1_444 1_554
Mn Lu Mn 180.0 7_556 1_554
Mn Lu Mn 103.7(9) 7_666 7_566
Mn Lu Mn 76.3(9) 1_444 7_566
Mn Lu Mn 103.7(9) 7_556 7_566
Mn Lu Mn 76.3(9) 1_554 7_566
Mn Lu Mn 76.3(9) 7_666 1_544
Mn Lu Mn 103.7(9) 1_444 1_544
Mn Lu Mn 76.3(9) 7_556 1_544
Mn Lu Mn 103.7(9) 1_554 1_544
Mn Lu Mn 180.0 7_566 1_544
Mn Lu As 127.6(3) 7_666 7
Mn Lu As 52.4(3) 1_444 7
Mn Lu As 58.4(7) 7_556 7
Mn Lu As 121.6(7) 1_554 7
Mn Lu As 127.6(3) 7_566 7
Mn Lu As 52.4(3) 1_544 7
Mn Lu As 58.4(7) 7_666 7_665
Mn Lu As 121.6(7) 1_444 7_665
Mn Lu As 127.6(3) 7_556 7_665
Mn Lu As 52.4(3) 1_554 7_665
Mn Lu As 127.6(3) 7_566 7_665
Mn Lu As 52.4(3) 1_544 7_665
As Lu As 92.275(19) 7 7_665
Mn Lu As 121.6(7) 7_666 1_445
Mn Lu As 58.4(7) 1_444 1_445
Mn Lu As 52.4(3) 7_556 1_445
Mn Lu As 127.6(3) 1_554 1_445
Mn Lu As 52.4(3) 7_566 1_445
Mn Lu As 127.6(3) 1_544 1_445
As Lu As 87.725(19) 7 1_445
As Lu As 180.0 7_665 1_445
Mn Lu As 52.4(3) 7_666 .
Mn Lu As 127.6(3) 1_444 .
Mn Lu As 121.6(7) 7_556 .
Mn Lu As 58.4(7) 1_554 .
Mn Lu As 52.4(3) 7_566 .
Mn Lu As 127.6(3) 1_544 .
As Lu As 180.0 7 .
As Lu As 87.725(19) 7_665 .
As Lu As 92.275(19) 1_445 .
Mn Lu As 127.6(3) 7_666 7_565
Mn Lu As 52.4(3) 1_444 7_565
Mn Lu As 127.6(3) 7_556 7_565
Mn Lu As 52.4(3) 1_554 7_565
Mn Lu As 58.4(7) 7_566 7_565
Mn Lu As 121.6(7) 1_544 7_565
As Lu As 92.275(19) 7 7_565
As Lu As 92.275(19) 7_665 7_565
As Lu As 87.725(19) 1_445 7_565
As Lu As 87.725(19) . 7_565
Mn Lu As 52.4(3) 7_666 1_545
Mn Lu As 127.6(3) 1_444 1_545
Mn Lu As 52.4(3) 7_556 1_545
Mn Lu As 127.6(3) 1_554 1_545
Mn Lu As 121.6(7) 7_566 1_545
Mn Lu As 58.4(7) 1_544 1_545
As Lu As 87.725(19) 7 1_545
As Lu As 87.725(19) 7_665 1_545
As Lu As 92.275(19) 1_445 1_545
As Lu As 92.275(19) . 1_545
As Lu As 180.0 7_565 1_545
Mn Zn As 69.40(3) . 7_666
Mn Zn As 69.40(3) . 7_676
As Zn As 108.32(3) 7_666 7_676
Mn Zn As 69.40(3) . 7_566
As Zn As 108.32(3) 7_666 7_566
As Zn As 108.31(3) 7_676 7_566
Mn Zn As 180.000(11) . .
As Zn As 110.60(3) 7_666 .
As Zn As 110.60(3) 7_676 .
As Zn As 110.60(3) 7_566 .
Mn Zn Zn 126.07(3) . 7_666
As Zn Zn 56.68(2) 7_666 7_666
As Zn Zn 125.838(14) 7_676 7_666
As Zn Zn 125.838(14) 7_566 7_666
As Zn Zn 53.93(3) . 7_666
Mn Zn Zn 126.07(4) . 7_566
As Zn Zn 125.838(14) 7_666 7_566
As Zn Zn 125.837(14) 7_676 7_566
As Zn Zn 56.68(2) 7_566 7_566
As Zn Zn 53.93(3) . 7_566
Zn Zn Zn 88.85(5) 7_666 7_566
Mn Zn Zn 126.07(4) . 7_676
As Zn Zn 125.838(14) 7_666 7_676
As Zn Zn 56.68(2) 7_676 7_676
As Zn Zn 125.837(14) 7_566 7_676
As Zn Zn 53.93(3) . 7_676
Zn Zn Zn 88.85(5) 7_666 7_676
Zn Zn Zn 88.85(5) 7_566 7_676
Mn Zn Lu 43.840(18) . 1_666
As Zn Lu 54.690(18) 7_666 1_666
As Zn Lu 54.691(18) 7_676 1_666
As Zn Lu 113.24(4) 7_566 1_666
As Zn Lu 136.160(15) . 1_666
Zn Zn Lu 98.32(2) 7_666 1_666
Zn Zn Lu 169.91(5) 7_566 1_666
Zn Zn Lu 98.32(2) 7_676 1_666
Mn Zn Lu 43.840(15) . 1_566
As Zn Lu 113.24(4) 7_666 1_566
As Zn Lu 54.690(18) 7_676 1_566
As Zn Lu 54.690(18) 7_566 1_566
As Zn Lu 136.160(15) . 1_566
Zn Zn Lu 169.91(5) 7_666 1_566
Zn Zn Lu 98.32(2) 7_566 1_566
Zn Zn Lu 98.32(2) 7_676 1_566
Lu Zn Lu 73.72(2) 1_666 1_566
Mn Zn Lu 43.840(17) . 1_556
As Zn Lu 54.690(18) 7_666 1_556
As Zn Lu 113.24(4) 7_676 1_556
As Zn Lu 54.691(18) 7_566 1_556
As Zn Lu 136.160(15) . 1_556
Zn Zn Lu 98.32(2) 7_666 1_556
Zn Zn Lu 98.32(2) 7_566 1_556
Zn Zn Lu 169.91(5) 7_676 1_556
Lu Zn Lu 73.72(2) 1_666 1_556
Lu Zn Lu 73.72(2) 1_566 1_556
Zn Mn As 78.4(9) . 7_666
Zn Mn As 78.4(9) . 7_566
As Mn As 116.1(6) 7_666 7_566
Zn Mn As 78.4(9) . 7_676
As Mn As 116.1(6) 7_666 7_676
As Mn As 116.1(6) 7_566 7_676
Zn Mn Lu 114.7(7) . 1_566
As Mn Lu 166.9(16) 7_666 1_566
As Mn Lu 68.84(15) 7_566 1_566
As Mn Lu 68.84(15) 7_676 1_566
Zn Mn Lu 114.7(7) . 1_666
As Mn Lu 68.84(15) 7_666 1_666
As Mn Lu 166.9(16) 7_566 1_666
As Mn Lu 68.84(15) 7_676 1_666
Lu Mn Lu 103.7(9) 1_566 1_666
Zn Mn Lu 114.7(7) . 1_556
As Mn Lu 68.84(15) 7_666 1_556
As Mn Lu 68.84(15) 7_566 1_556
As Mn Lu 166.9(16) 7_676 1_556
Lu Mn Lu 103.7(9) 1_566 1_556
Lu Mn Lu 103.7(9) 1_666 1_556
Zn Mn As 180.0 . 1_556
As Mn As 101.6(9) 7_666 1_556
As Mn As 101.6(9) 7_566 1_556
As Mn As 101.6(9) 7_676 1_556
Lu Mn As 65.3(7) 1_566 1_556
Lu Mn As 65.3(7) 1_666 1_556
Lu Mn As 65.3(7) 1_556 1_556
Zn Mn Mn 132.6(10) . 7_667
As Mn Mn 54.22(11) 7_666 7_667
As Mn Mn 119.8(8) 7_566 7_667
As Mn Mn 119.8(8) 7_676 7_667
Lu Mn Mn 112.6(17) 1_566 7_667
Lu Mn Mn 51.9(4) 1_666 7_667
Lu Mn Mn 51.9(4) 1_556 7_667
As Mn Mn 47.4(10) 1_556 7_667
Zn Mn Mn 132.6(10) . 7_677
As Mn Mn 119.8(8) 7_666 7_677
As Mn Mn 119.8(8) 7_566 7_677
As Mn Mn 54.22(11) 7_676 7_677
Lu Mn Mn 51.9(4) 1_566 7_677
Lu Mn Mn 51.9(4) 1_666 7_677
Lu Mn Mn 112.6(17) 1_556 7_677
As Mn Mn 47.4(10) 1_556 7_677
Mn Mn Mn 79.1(15) 7_667 7_677
Zn Mn Mn 132.6(10) . 7_567
As Mn Mn 119.8(8) 7_666 7_567
As Mn Mn 54.22(11) 7_566 7_567
As Mn Mn 119.8(8) 7_676 7_567
Lu Mn Mn 51.9(4) 1_566 7_567
Lu Mn Mn 112.6(17) 1_666 7_567
Lu Mn Mn 51.9(4) 1_556 7_567
As Mn Mn 47.4(10) 1_556 7_567
Mn Mn Mn 79.1(15) 7_667 7_567
Mn Mn Mn 79.1(15) 7_677 7_567
Mn As Mn 116.1(6) 7_666 7_566
Mn As Mn 116.1(6) 7_666 7_676
Mn As Mn 116.1(6) 7_566 7_676
Mn As Zn 32.2(9) 7_666 7_666
Mn As Zn 121.9(3) 7_566 7_666
Mn As Zn 121.9(3) 7_676 7_666
Mn As Zn 121.9(3) 7_666 7_676
Mn As Zn 121.9(3) 7_566 7_676
Mn As Zn 32.2(9) 7_676 7_676
Zn As Zn 108.32(3) 7_666 7_676
Mn As Zn 121.9(3) 7_666 7_566
Mn As Zn 32.2(9) 7_566 7_566
Mn As Zn 121.9(3) 7_676 7_566
Zn As Zn 108.32(3) 7_666 7_566
Zn As Zn 108.31(3) 7_676 7_566
Mn As Zn 101.6(9) 7_666 .
Mn As Zn 101.6(9) 7_566 .
Mn As Zn 101.6(9) 7_676 .
Zn As Zn 69.40(3) 7_666 .
Zn As Zn 69.40(3) 7_676 .
Zn As Zn 69.40(3) 7_566 .
Mn As Mn 78.4(9) 7_666 1_554
Mn As Mn 78.4(9) 7_566 1_554
Mn As Mn 78.4(9) 7_676 1_554
Zn As Mn 110.60(3) 7_666 1_554
Zn As Mn 110.60(3) 7_676 1_554
Zn As Mn 110.60(3) 7_566 1_554
Zn As Mn 180.000(2) . 1_554
Mn As Lu 134.8(9) 7_666 1_565
Mn As Lu 58.7(5) 7_566 1_565
Mn As Lu 58.7(5) 7_676 1_565
Zn As Lu 166.97(4) 7_666 1_565
Zn As Lu 78.772(18) 7_676 1_565
Zn As Lu 78.772(18) 7_566 1_565
Zn As Lu 123.639(14) . 1_565
Mn As Lu 56.362(14) 1_554 1_565
Mn As Lu 58.7(5) 7_666 .
Mn As Lu 58.7(5) 7_566 .
Mn As Lu 134.8(9) 7_676 .
Zn As Lu 78.773(18) 7_666 .
Zn As Lu 166.97(4) 7_676 .
Zn As Lu 78.773(18) 7_566 .
Zn As Lu 123.639(14) . .
Mn As Lu 56.361(14) 1_554 .
Lu As Lu 92.275(19) 1_565 .
Mn As Lu 58.7(5) 7_666 1_665
Mn As Lu 134.8(9) 7_566 1_665
Mn As Lu 58.7(5) 7_676 1_665
Zn As Lu 78.773(18) 7_666 1_665
Zn As Lu 78.773(18) 7_676 1_665
Zn As Lu 166.97(4) 7_566 1_665
Zn As Lu 123.639(14) . 1_665
Mn As Lu 56.361(14) 1_554 1_665
Lu As Lu 92.275(19) 1_565 1_665
Lu As Lu 92.275(19) . 1_665

loop_
_geom_bond_atom_site_label_1
_geom_bond_atom_site_label_2
_geom_bond_distance
_geom_bond_site_symmetry_2
Lu Mn 2.602(15) 7_666
Lu Mn 2.602(15) 1_444
Lu Mn 2.602(15) 7_556
Lu Mn 2.602(15) 1_554
Lu Mn 2.602(15) 7_566
Lu Mn 2.602(15) 1_544
Lu As 2.8385(6) 7
Lu As 2.8385(6) 7_665
Lu As 2.8385(6) 1_445
Lu As 2.8385(6) .
Lu As 2.8386(6) 7_565
Lu As 2.8386(6) 1_545
Zn Mn 1.37(4) .
Zn As 2.5247(7) 7_666
Zn As 2.5247(7) 7_676
Zn As 2.5247(7) 7_566
Zn As 2.6100(13) .
Zn Zn 2.9237(13) 7_666
Zn Zn 2.9238(13) 7_566
Zn Zn 2.9238(13) 7_676
Zn Lu 3.4119(9) 1_666
Zn Lu 3.4119(9) 1_566
Zn Lu 3.4119(9) 1_556
Mn As 2.412(7) 7_666
Mn As 2.412(7) 7_566
Mn As 2.412(7) 7_676
Mn Lu 2.602(15) 1_566
Mn Lu 2.602(15) 1_666
Mn Lu 2.602(15) 1_556
Mn As 2.66(4) 1_556
Mn Mn 3.21(5) 7_667
Mn Mn 3.21(5) 7_677
Mn Mn 3.21(5) 7_567
As Mn 2.412(7) 7_666
As Mn 2.412(7) 7_566
As Mn 2.412(7) 7_676
As Zn 2.5247(7) 7_666
As Zn 2.5247(7) 7_676
As Zn 2.5247(7) 7_566
As Mn 2.66(4) 1_554
As Lu 2.8385(6) 1_565
As Lu 2.8385(6) 1_665
